data_4507375
loop_
_publ_author_name
'Li, Zhong-Yi'
'Huang, He-Qing'
'Xu, Long'
'Liu, Rui-Bin'
'Zhang, Jian-Jun'
'Liu, Shu-Qin'
'Duan, Chun-Ying'

_publ_section_title
;
 3d--4d--4f Heterotrimetallic 3D Chiral Frameworks Based on Octahedral
 {Ni6Ag8S12Cl} or Trigonal Dipyramidal {Co2Ag3S6} Clusters: Synthesis,
 Crystal Structures, and Characterization
;
_journal_issue 2
_journal_name_full 'Crystal Growth &amp; Design'
_journal_page_first 918
_journal_paper_doi 10.1021/cg301649p
_journal_volume 13
_journal_year 2013
_chemical_absolute_configuration rmad
_chemical_formula_sum 'C62 H184 Ag8 Cl La N12 Ni6 O61 S12'
_chemical_formula_weight 3848.51
_chemical_name_systematic
; 
 ? 
;
_space_group_IT_number 92
_symmetry_cell_setting tetragonal
_symmetry_space_group_name_Hall 'P 4abw 2nw'
_symmetry_space_group_name_H-M 'P 41 21 2'
_atom_sites_solution_hydrogens geom
_atom_sites_solution_primary direct
_atom_sites_solution_secondary difmap
_audit_creation_method SHELXL-97
_cell_angle_alpha 90.00
_cell_angle_beta 90.00
_cell_angle_gamma 90.00
_cell_formula_units_Z 8
_cell_length_a 24.3687(14)
_cell_length_b 24.3687(14)
_cell_length_c 47.322(6)
_cell_measurement_reflns_used 7438
_cell_measurement_temperature 293(2)
_cell_measurement_theta_max 22.986
_cell_measurement_theta_min 2.272
_cell_volume 28101(4)
_computing_cell_refinement 'Bruker SMART'
_computing_data_collection 'Bruker SMART'
_computing_data_reduction 'Bruker SAINT'
_computing_molecular_graphics 'Bruker SHELXTL'
_computing_publication_material 'Bruker SHELXTL'
_computing_structure_refinement 'SHELXL-97 (Sheldrick, 1997)'
_computing_structure_solution 'SHELXS-97 (Sheldrick, 1990)'
_diffrn_ambient_temperature 293(2)
_diffrn_measured_fraction_theta_full 0.999
_diffrn_measured_fraction_theta_max 0.999
_diffrn_measurement_device_type 'CCD area detector'
_diffrn_measurement_method 'phi and omega scans'
_diffrn_radiation_monochromator graphite
_diffrn_radiation_source 'fine-focus sealed tube'
_diffrn_radiation_type MoK\a
_diffrn_radiation_wavelength 0.71073
_diffrn_reflns_av_R_equivalents 0.0896
_diffrn_reflns_av_sigmaI/netI 0.0703
_diffrn_reflns_limit_h_max 28
_diffrn_reflns_limit_h_min -28
_diffrn_reflns_limit_k_max 26
_diffrn_reflns_limit_k_min -28
_diffrn_reflns_limit_l_max 56
_diffrn_reflns_limit_l_min -45
_diffrn_reflns_number 135132
_diffrn_reflns_theta_full 25.00
_diffrn_reflns_theta_max 25.00
_diffrn_reflns_theta_min 1.87
_exptl_absorpt_coefficient_mu 2.449
_exptl_absorpt_correction_T_max 1.000000
_exptl_absorpt_correction_T_min 0.383897
_exptl_absorpt_correction_type multi-scan
_exptl_absorpt_process_details 'SADABS (Sheldrick, 1996)'
_exptl_crystal_colour Red
_exptl_crystal_density_diffrn 1.819
_exptl_crystal_density_method 'not measured'
_exptl_crystal_description Block
_exptl_crystal_F_000 15504
_exptl_crystal_size_max 0.25
_exptl_crystal_size_mid 0.1
_exptl_crystal_size_min 0.08
_refine_diff_density_max 1.299
_refine_diff_density_min -0.571
_refine_diff_density_rms 0.099
_refine_ls_abs_structure_details 'Flack H D (1983), Acta Cryst. A39, 876-881'
_refine_ls_abs_structure_Flack 0.021(13)
_refine_ls_extinction_method none
_refine_ls_goodness_of_fit_ref 0.981
_refine_ls_hydrogen_treatment constr
_refine_ls_matrix_type full
_refine_ls_number_parameters 1164
_refine_ls_number_reflns 24729
_refine_ls_number_restraints 0
_refine_ls_restrained_S_all 0.981
_refine_ls_R_factor_all 0.0631
_refine_ls_R_factor_gt 0.0468
_refine_ls_shift/su_max 0.002
_refine_ls_shift/su_mean 0.000
_refine_ls_structure_factor_coef Fsqd
_refine_ls_weighting_details 'calc w=1/[\s^2^(Fo^2^)+(0.0541P)^2^+0.0000P] where P=(Fo^2^+2Fc^2^)/3'
_refine_ls_weighting_scheme calc
_refine_ls_wR_factor_gt 0.1024
_refine_ls_wR_factor_ref 0.1084
_reflns_number_gt 19153
_reflns_number_total 24729
_reflns_threshold_expression >2sigma(I)
_cod_data_source_file cg301649p_si_001.cif
_cod_data_source_block 1
_cod_depositor_comments
;
The following automatic conversions were performed:

'_symmetry_cell_setting' value 'Tetragonal' changed to 'tetragonal'
according to /home/saulius/struct/CIF-dictionaries/cif_core.dic
dictionary named 'cif_core.dic' version 2.4.2 from
2011-04-26.

'_exptl_absorpt_correction_type' value 'multi scan'
changed to 'multi-scan' according to
/home/saulius/struct/CIF-dictionaries/cif_core.dic dictionary named
'cif_core.dic' version 2.4.2 from 2011-04-26.

Automatic conversion script
Id: cif_fix_values 1891 2012-01-12 08:04:46Z andrius 

The following automatic conversions were performed:

'_refine_ls_hydrogen_treatment' value 'contr' was replaced with the
value 'constr' as specified in the replacement file
'src/cod-tools/trunk/data/replacement-values/replacement_values.lst'.

Automatic conversion script
Id: cif_fix_values 5376 2017-05-30 11:51:03Z andrius 
;
_cod_original_sg_symbol_H-M 'P4(1)2(1)2 '
_cod_database_code 4507375

loop_
_symmetry_equiv_pos_as_xyz
'x, y, z'
'-x, -y, z+1/2'
'-y+1/2, x+1/2, z+1/4'
'y+1/2, -x+1/2, z+3/4'
'-x+1/2, y+1/2, -z+1/4'
'x+1/2, -y+1/2, -z+3/4'
'y, x, -z'
'-y, -x, -z+1/2'

loop_
_atom_site_label
_atom_site_type_symbol
_atom_site_fract_x
_atom_site_fract_y
_atom_site_fract_z
_atom_site_U_iso_or_equiv
_atom_site_adp_type
_atom_site_occupancy
_atom_site_symmetry_multiplicity
_atom_site_calc_flag
_atom_site_refinement_flags
La1 La 0.08148(2) 0.37847(2) 0.637236(11) 0.03965(13) Uani 1 1 d .
Cl1 Cl 0.23546(8) 0.62421(8) 0.46086(4) 0.0350(4) Uani 1 1 d .
Ag1 Ag 0.12970(3) 0.70674(4) 0.441151(17) 0.0655(2) Uani 1 1 d .
Ag2 Ag 0.14749(3) 0.60745(3) 0.499872(15) 0.04321(17) Uani 1 1 d .
Ag3 Ag 0.18913(3) 0.50353(3) 0.462873(14) 0.04586(18) Uani 1 1 d .
Ag4 Ag 0.20192(3) 0.59285(3) 0.406453(15) 0.04418(17) Uani 1 1 d .
Ag5 Ag 0.26758(3) 0.73702(3) 0.460550(14) 0.04733(18) Uani 1 1 d .
Ag6 Ag 0.27796(3) 0.65584(3) 0.518664(14) 0.04310(17) Uani 1 1 d .
Ag7 Ag 0.32518(3) 0.55688(3) 0.477451(14) 0.04088(17) Uani 1 1 d .
Ag8 Ag 0.33970(3) 0.63970(3) 0.412680(18) 0.0613(2) Uani 1 1 d .
Ni1 Ni 0.04422(4) 0.56512(4) 0.43659(2) 0.0359(3) Uani 1 1 d .
Ni2 Ni 0.42624(4) 0.68774(4) 0.48227(2) 0.0351(3) Uani 1 1 d .
Ni3 Ni 0.23553(4) 0.74759(4) 0.37710(2) 0.0333(2) Uani 1 1 d .
Ni4 Ni 0.24293(4) 0.49593(4) 0.54525(2) 0.0313(2) Uani 1 1 d .
Ni5 Ni 0.16095(5) 0.77355(4) 0.52076(2) 0.0378(3) Uani 1 1 d .
Ni6 Ni 0.31556(4) 0.47307(4) 0.40471(2) 0.0310(2) Uani 1 1 d .
S1 S 0.07610(9) 0.62913(8) 0.46366(5) 0.0389(5) Uani 1 1 d .
S2 S 0.12423(8) 0.53340(8) 0.42521(4) 0.0324(5) Uani 1 1 d .
S3 S 0.34549(8) 0.71651(8) 0.49471(4) 0.0354(5) Uani 1 1 d .
S4 S 0.39535(8) 0.62083(8) 0.45655(4) 0.0341(5) Uani 1 1 d .
S5 S 0.29624(8) 0.73224(8) 0.40944(4) 0.0325(5) Uani 1 1 d .
S6 S 0.17599(9) 0.69066(9) 0.39416(5) 0.0368(5) Uani 1 1 d .
S7 S 0.29866(8) 0.55738(8) 0.52940(4) 0.0333(5) Uani 1 1 d .
S8 S 0.17753(8) 0.51334(8) 0.51540(4) 0.0327(5) Uani 1 1 d .
S9 S 0.18271(9) 0.68855(9) 0.52777(4) 0.0372(5) Uani 1 1 d .
S10 S 0.17549(10) 0.77081(9) 0.47583(5) 0.0435(6) Uani 1 1 d .
S11 S 0.28565(8) 0.48045(8) 0.44756(4) 0.0311(5) Uani 1 1 d .
S12 S 0.29410(9) 0.55595(8) 0.39264(4) 0.0332(5) Uani 1 1 d .
O1 O -0.1169(4) 0.6148(7) 0.4730(2) 0.144(6) Uani 1 1 d .
O2 O -0.1070(5) 0.6996(6) 0.4748(3) 0.199(8) Uani 1 1 d .
O3 O 0.0442(3) 0.3681(3) 0.39161(18) 0.078(2) Uani 1 1 d .
O4 O -0.0214(2) 0.4278(2) 0.38042(12) 0.0445(15) Uani 1 1 d .
O5 O 0.4870(3) 0.8240(3) 0.54194(14) 0.0567(18) Uani 1 1 d .
O6 O 0.4188(3) 0.8125(3) 0.57270(13) 0.0514(17) Uani 1 1 d .
O7 O 0.5891(3) 0.6094(4) 0.4615(2) 0.116(4) Uani 1 1 d .
O8 O 0.5714(4) 0.6005(4) 0.4130(3) 0.137(4) Uani 1 1 d .
O9 O 0.4289(2) 0.8416(3) 0.35970(13) 0.0527(17) Uani 1 1 d .
O10 O 0.3506(3) 0.8865(3) 0.35441(17) 0.076(2) Uani 1 1 d .
O11 O 0.1154(5) 0.7550(5) 0.3042(2) 0.130(4) Uani 1 1 d .
O12 O 0.0411(3) 0.7508(3) 0.3277(2) 0.096(3) Uani 1 1 d .
O13 O 0.3886(3) 0.4498(3) 0.59960(15) 0.066(2) Uani 1 1 d .
O14 O 0.4106(3) 0.5349(3) 0.61250(15) 0.070(2) Uani 1 1 d .
O15 O 0.1185(3) 0.3915(3) 0.58878(13) 0.0524(17) Uani 1 1 d .
O16 O 0.0690(4) 0.3675(4) 0.55245(18) 0.111(4) Uani 1 1 d .
O17 O 0.2032(3) 0.7233(4) 0.62615(14) 0.077(2) Uani 1 1 d .
O18 O 0.1256(3) 0.7670(3) 0.61482(14) 0.066(2) Uani 1 1 d .
O19 O 0.1291(6) 0.9539(3) 0.5067(2) 0.134(5) Uani 1 1 d .
O20 O 0.0892(6) 0.9444(4) 0.4638(3) 0.170(6) Uani 1 1 d .
O21 O 0.3629(3) 0.2986(2) 0.43429(14) 0.0520(17) Uani 1 1 d .
O22 O 0.2843(3) 0.2866(3) 0.45622(15) 0.0624(19) Uani 1 1 d .
O23 O 0.3405(4) 0.4485(3) 0.31093(15) 0.087(3) Uani 1 1 d .
O24 O 0.3788(4) 0.5308(3) 0.30239(17) 0.095(3) Uani 1 1 d .
O26 O 0.0871(3) 0.4333(3) 0.68706(15) 0.068(2) Uani 1 1 d .
O28 O 0.0492(5) 0.2853(3) 0.61945(18) 0.119(4) Uani 1 1 d .
O29 O -0.0122(2) 0.3868(2) 0.66323(12) 0.0427(15) Uani 1 1 d .
O30 O 0.1666(4) 0.3151(3) 0.6300(2) 0.110(3) Uani 1 1 d .
O31 O 0.0018(2) 0.3898(3) 0.60202(13) 0.0563(18) Uani 1 1 d .
N1 N -0.0286(3) 0.5934(3) 0.44434(17) 0.055(2) Uani 1 1 d .
N2 N 0.0124(3) 0.5055(3) 0.41503(15) 0.0390(17) Uani 1 1 d .
N3 N 0.4565(3) 0.7390(3) 0.50947(14) 0.0412(18) Uani 1 1 d .
N4 N 0.4992(3) 0.6707(3) 0.46856(15) 0.048(2) Uani 1 1 d .
N5 N 0.2873(3) 0.7972(3) 0.35988(14) 0.0439(19) Uani 1 1 d .
N6 N 0.1831(3) 0.7657(3) 0.34837(19) 0.067(3) Uani 1 1 d .
N7 N 0.2958(3) 0.4812(3) 0.57435(14) 0.0433(19) Uani 1 1 d .
N8 N 0.1993(3) 0.4359(3) 0.55904(16) 0.0418(18) Uani 1 1 d .
N9 N 0.1576(3) 0.7833(3) 0.56148(15) 0.047(2) Uani 1 1 d .
N10 N 0.1324(3) 0.8462(3) 0.51635(15) 0.0486(19) Uani 1 1 d .
N11 N 0.3276(3) 0.3966(3) 0.41133(13) 0.0358(16) Uani 1 1 d .
N12 N 0.3465(3) 0.4629(3) 0.36743(14) 0.0455(19) Uani 1 1 d .
C1 C -0.0314(4) 0.6475(4) 0.4572(2) 0.057(3) Uani 1 1 d .
H1A H -0.0246 0.6757 0.4429 0.068 Uiso 1 1 calc R
C2 C 0.0112(4) 0.6522(4) 0.48084(19) 0.046(2) Uani 1 1 d .
C3 C 0.0195(4) 0.7114(4) 0.4915(2) 0.070(3) Uani 1 1 d .
H3A H -0.0135 0.7240 0.5004 0.105 Uiso 1 1 calc R
H3B H 0.0281 0.7349 0.4758 0.105 Uiso 1 1 calc R
H3C H 0.0492 0.7122 0.5048 0.105 Uiso 1 1 calc R
C4 C -0.0016(4) 0.6156(4) 0.5055(2) 0.066(3) Uani 1 1 d .
H4A H -0.0350 0.6276 0.5143 0.100 Uiso 1 1 calc R
H4B H 0.0279 0.6173 0.5189 0.100 Uiso 1 1 calc R
H4C H -0.0059 0.5785 0.4990 0.100 Uiso 1 1 calc R
C5 C -0.0892(6) 0.6559(7) 0.4703(3) 0.092(5) Uani 1 1 d .
C6 C 0.0489(3) 0.4577(3) 0.41188(18) 0.037(2) Uani 1 1 d .
H6A H 0.0543 0.4416 0.4307 0.044 Uiso 1 1 calc R
C7 C 0.1052(3) 0.4766(3) 0.40105(18) 0.033(2) Uani 1 1 d .
C8 C 0.1015(4) 0.4983(4) 0.37104(17) 0.044(2) Uani 1 1 d .
H8A H 0.0916 0.4689 0.3585 0.066 Uiso 1 1 calc R
H8B H 0.1364 0.5130 0.3655 0.066 Uiso 1 1 calc R
H8C H 0.0742 0.5266 0.3701 0.066 Uiso 1 1 calc R
C9 C 0.1494(4) 0.4338(4) 0.4029(2) 0.057(3) Uani 1 1 d .
H9A H 0.1405 0.4038 0.3906 0.085 Uiso 1 1 calc R
H9B H 0.1520 0.4208 0.4220 0.085 Uiso 1 1 calc R
H9C H 0.1838 0.4496 0.3973 0.085 Uiso 1 1 calc R
C10 C 0.0219(4) 0.4135(4) 0.3928(2) 0.046(2) Uani 1 1 d .
C11 C 0.4181(3) 0.7557(3) 0.53062(17) 0.038(2) Uani 1 1 d .
H11A H 0.4102 0.7236 0.5424 0.045 Uiso 1 1 calc R
C12 C 0.3641(3) 0.7750(3) 0.51792(17) 0.036(2) Uani 1 1 d .
C13 C 0.3717(4) 0.8258(3) 0.49937(19) 0.051(2) Uani 1 1 d .
H13A H 0.3813 0.8566 0.5110 0.076 Uiso 1 1 calc R
H13B H 0.3381 0.8335 0.4896 0.076 Uiso 1 1 calc R
H13C H 0.4004 0.8192 0.4859 0.076 Uiso 1 1 calc R
C14 C 0.3187(4) 0.7815(4) 0.53976(19) 0.055(3) Uani 1 1 d .
H14A H 0.3274 0.8116 0.5521 0.083 Uiso 1 1 calc R
H14B H 0.3156 0.7484 0.5506 0.083 Uiso 1 1 calc R
H14C H 0.2846 0.7887 0.5303 0.083 Uiso 1 1 calc R
C15 C 0.4436(4) 0.8020(3) 0.5508(2) 0.046(2) Uani 1 1 d .
C16 C 0.4996(4) 0.6323(4) 0.4437(2) 0.055(3) Uani 1 1 d .
H16A H 0.4882 0.6530 0.4270 0.066 Uiso 1 1 calc R
C17 C 0.4608(3) 0.5859(4) 0.44753(19) 0.043(2) Uani 1 1 d .
C18 C 0.4520(4) 0.5518(4) 0.42176(19) 0.057(3) Uani 1 1 d .
H18A H 0.4855 0.5332 0.4170 0.086 Uiso 1 1 calc R
H18B H 0.4412 0.5749 0.4063 0.086 Uiso 1 1 calc R
H18C H 0.4238 0.5252 0.4253 0.086 Uiso 1 1 calc R
C19 C 0.4757(4) 0.5507(4) 0.4728(2) 0.067(3) Uani 1 1 d .
H19A H 0.5093 0.5316 0.4691 0.100 Uiso 1 1 calc R
H19B H 0.4469 0.5247 0.4763 0.100 Uiso 1 1 calc R
H19C H 0.4803 0.5737 0.4891 0.100 Uiso 1 1 calc R
C20 C 0.5603(7) 0.6136(6) 0.4392(4) 0.098(4) Uiso 1 1 d .
C21 C 0.3453(3) 0.7941(3) 0.36968(18) 0.038(2) Uani 1 1 d .
H21A H 0.3623 0.7618 0.3609 0.045 Uiso 1 1 calc R
C22 C 0.3468(4) 0.7865(3) 0.40141(18) 0.039(2) Uani 1 1 d .
C23 C 0.4014(4) 0.7679(6) 0.4135(3) 0.104(5) Uani 1 1 d .
H23A H 0.4288 0.7952 0.4097 0.156 Uiso 1 1 calc R
H23B H 0.4119 0.7338 0.4049 0.156 Uiso 1 1 calc R
H23C H 0.3979 0.7628 0.4335 0.156 Uiso 1 1 calc R
C24 C 0.3298(6) 0.8389(4) 0.4164(2) 0.090(4) Uani 1 1 d .
H24A H 0.3560 0.8674 0.4124 0.136 Uiso 1 1 calc R
H24B H 0.3286 0.8326 0.4364 0.136 Uiso 1 1 calc R
H24C H 0.2942 0.8500 0.4099 0.136 Uiso 1 1 calc R
C25 C 0.3775(4) 0.8454(4) 0.3601(2) 0.047(2) Uani 1 1 d .
C26 C 0.1250(4) 0.7486(3) 0.3543(2) 0.047(2) Uani 1 1 d .
H26A H 0.1087 0.7732 0.3684 0.056 Uiso 1 1 calc R
C27 C 0.1239(4) 0.6887(3) 0.36544(19) 0.044(2) Uani 1 1 d .
C28 C 0.0704(4) 0.6707(5) 0.3778(3) 0.089(4) Uani 1 1 d .
H28A H 0.0431 0.6693 0.3632 0.134 Uiso 1 1 calc R
H28B H 0.0592 0.6963 0.3921 0.134 Uiso 1 1 calc R
H28C H 0.0746 0.6349 0.3861 0.134 Uiso 1 1 calc R
C29 C 0.1457(6) 0.6486(4) 0.3430(2) 0.101(5) Uani 1 1 d .
H29A H 0.1199 0.6460 0.3277 0.151 Uiso 1 1 calc R
H29B H 0.1507 0.6130 0.3513 0.151 Uiso 1 1 calc R
H29C H 0.1802 0.6617 0.3358 0.151 Uiso 1 1 calc R
C30 C 0.0909(5) 0.7505(4) 0.3265(3) 0.065(3) Uani 1 1 d .
C31 C 0.3359(4) 0.5253(4) 0.58006(17) 0.047(2) Uani 1 1 d .
H31A H 0.3177 0.5548 0.5906 0.056 Uiso 1 1 calc R
C32 C 0.3590(3) 0.5486(3) 0.55293(17) 0.035(2) Uani 1 1 d .
C33 C 0.3858(4) 0.6036(4) 0.5575(2) 0.067(3) Uani 1 1 d .
H33A H 0.4171 0.5994 0.5696 0.100 Uiso 1 1 calc R
H33B H 0.3600 0.6283 0.5661 0.100 Uiso 1 1 calc R
H33C H 0.3974 0.6183 0.5396 0.100 Uiso 1 1 calc R
C34 C 0.3990(4) 0.5087(4) 0.53805(19) 0.051(3) Uani 1 1 d .
H34A H 0.4309 0.5035 0.5497 0.077 Uiso 1 1 calc R
H34B H 0.4098 0.5238 0.5202 0.077 Uiso 1 1 calc R
H34C H 0.3811 0.4741 0.5351 0.077 Uiso 1 1 calc R
C35 C 0.3835(4) 0.4997(5) 0.59916(19) 0.048(2) Uani 1 1 d .
C36 C 0.1486(3) 0.4214(3) 0.54301(17) 0.039(2) Uani 1 1 d .
H36A H 0.1584 0.3974 0.5272 0.047 Uiso 1 1 calc R
C37 C 0.1201(3) 0.4749(3) 0.53109(17) 0.036(2) Uani 1 1 d .
C38 C 0.0964(4) 0.5070(4) 0.5552(2) 0.069(3) Uani 1 1 d .
H38A H 0.0665 0.4869 0.5634 0.103 Uiso 1 1 calc R
H38B H 0.0834 0.5418 0.5484 0.103 Uiso 1 1 calc R
H38C H 0.1243 0.5129 0.5692 0.103 Uiso 1 1 calc R
C39 C 0.0807(4) 0.4612(4) 0.50778(19) 0.060(3) Uani 1 1 d .
H39A H 0.0503 0.4410 0.5154 0.090 Uiso 1 1 calc R
H39B H 0.0991 0.4393 0.4938 0.090 Uiso 1 1 calc R
H39C H 0.0677 0.4944 0.4992 0.090 Uiso 1 1 calc R
C40 C 0.1087(4) 0.3894(4) 0.5635(2) 0.050(2) Uani 1 1 d .
C41 C 0.1832(4) 0.7383(3) 0.57789(16) 0.040(2) Uani 1 1 d .
H41A H 0.2230 0.7414 0.5755 0.048 Uiso 1 1 calc R
C42 C 0.1658(3) 0.6820(3) 0.56604(17) 0.037(2) Uani 1 1 d .
C43 C 0.1033(4) 0.6722(4) 0.5693(2) 0.057(3) Uani 1 1 d .
H43A H 0.0944 0.6686 0.5889 0.086 Uiso 1 1 calc R
H43B H 0.0932 0.6392 0.5595 0.086 Uiso 1 1 calc R
H43C H 0.0836 0.7027 0.5614 0.086 Uiso 1 1 calc R
C44 C 0.1972(4) 0.6350(4) 0.57814(17) 0.048(2) Uani 1 1 d .
H44A H 0.1888 0.6314 0.5979 0.071 Uiso 1 1 calc R
H44B H 0.2358 0.6415 0.5759 0.071 Uiso 1 1 calc R
H44C H 0.1873 0.6018 0.5684 0.071 Uiso 1 1 calc R
C45 C 0.1707(4) 0.7453(4) 0.6093(2) 0.050(2) Uani 1 1 d .
C46 C 0.1203(5) 0.8611(4) 0.4865(2) 0.073(3) Uani 1 1 d .
H46A H 0.0859 0.8439 0.4805 0.088 Uiso 1 1 calc R
C47 C 0.1665(7) 0.8436(4) 0.4669(2) 0.097(5) Uani 1 1 d .
C48 C 0.2233(6) 0.8734(4) 0.4739(3) 0.123(7) Uani 1 1 d .
H48A H 0.2205 0.9117 0.4694 0.184 Uiso 1 1 calc R
H48B H 0.2521 0.8571 0.4629 0.184 Uiso 1 1 calc R
H48C H 0.2314 0.8692 0.4937 0.184 Uiso 1 1 calc R
C49 C 0.1141(8) 0.9265(6) 0.4858(4) 0.117(6) Uani 1 1 d .
C50 C 0.1547(7) 0.8485(7) 0.4359(4) 0.140(6) Uiso 1 1 d .
H50A H 0.1502 0.8865 0.4310 0.210 Uiso 1 1 calc R
H50B H 0.1217 0.8288 0.4315 0.210 Uiso 1 1 calc R
H50C H 0.1848 0.8334 0.4253 0.210 Uiso 1 1 calc R
C51 C 0.2993(3) 0.3745(3) 0.43707(16) 0.0322(19) Uani 1 1 d .
H51A H 0.2599 0.3730 0.4330 0.039 Uiso 1 1 calc R
C52 C 0.3075(3) 0.4129(3) 0.46115(16) 0.0331(19) Uani 1 1 d .
C53 C 0.3678(3) 0.4161(3) 0.46898(17) 0.038(2) Uani 1 1 d .
H53A H 0.3798 0.3812 0.4761 0.057 Uiso 1 1 calc R
H53B H 0.3729 0.4437 0.4832 0.057 Uiso 1 1 calc R
H53C H 0.3889 0.4255 0.4525 0.057 Uiso 1 1 calc R
C54 C 0.2754(4) 0.3986(4) 0.48699(17) 0.047(2) Uani 1 1 d .
H54A H 0.2871 0.3635 0.4939 0.070 Uiso 1 1 calc R
H54B H 0.2371 0.3971 0.4824 0.070 Uiso 1 1 calc R
H54C H 0.2815 0.4259 0.5012 0.070 Uiso 1 1 calc R
C55 C 0.3194(5) 0.3143(4) 0.44295(19) 0.049(2) Uani 1 1 d .
C56 C 0.3505(4) 0.5128(3) 0.34913(18) 0.047(2) Uani 1 1 d .
H56A H 0.3833 0.5332 0.3549 0.056 Uiso 1 1 calc R
C57 C 0.3009(4) 0.5497(4) 0.35402(18) 0.048(2) Uani 1 1 d .
C58 C 0.2506(5) 0.5241(4) 0.3424(2) 0.068(3) Uani 1 1 d .
H58A H 0.2540 0.5209 0.3222 0.103 Uiso 1 1 calc R
H58B H 0.2194 0.5465 0.3469 0.103 Uiso 1 1 calc R
H58C H 0.2459 0.4883 0.3504 0.103 Uiso 1 1 calc R
C59 C 0.3105(5) 0.6073(4) 0.3424(2) 0.075(4) Uani 1 1 d .
H59A H 0.3143 0.6055 0.3222 0.112 Uiso 1 1 calc R
H59B H 0.3434 0.6222 0.3504 0.112 Uiso 1 1 calc R
H59C H 0.2799 0.6303 0.3471 0.112 Uiso 1 1 calc R
C60 C 0.3582(5) 0.4957(5) 0.3189(2) 0.071(3) Uani 1 1 d .
O25 O 0.1684(5) 0.4137(5) 0.6645(2) 0.136(4) Uiso 1 1 d .
C61 C 0.1348(7) 0.4377(7) 0.6873(4) 0.113(5) Uiso 1 1 d .
C62 C 0.1662(8) 0.4714(8) 0.7136(4) 0.176(8) Uiso 1 1 d .
H62A H 0.1493 0.4620 0.7313 0.265 Uiso 1 1 calc R
H62B H 0.1631 0.5102 0.7105 0.265 Uiso 1 1 calc R
H62C H 0.2043 0.4613 0.7141 0.265 Uiso 1 1 calc R

loop_
_atom_site_aniso_label
_atom_site_aniso_U_11
_atom_site_aniso_U_22
_atom_site_aniso_U_33
_atom_site_aniso_U_23
_atom_site_aniso_U_13
_atom_site_aniso_U_12
La1 0.0436(3) 0.0334(3) 0.0420(3) 0.0045(2) 0.0043(2) 0.0047(2)
Cl1 0.0411(12) 0.0346(11) 0.0292(11) -0.0033(9) 0.0019(9) -0.0071(9)
Ag1 0.0630(5) 0.0840(6) 0.0496(5) -0.0072(4) 0.0044(4) -0.0176(5)
Ag2 0.0485(4) 0.0424(4) 0.0387(4) 0.0008(3) -0.0028(3) -0.0024(3)
Ag3 0.0451(4) 0.0572(5) 0.0353(4) -0.0003(3) -0.0034(3) 0.0054(3)
Ag4 0.0513(4) 0.0411(4) 0.0401(4) 0.0010(3) -0.0004(3) -0.0024(3)
Ag5 0.0596(5) 0.0462(4) 0.0361(4) -0.0006(3) 0.0043(3) -0.0083(4)
Ag6 0.0447(4) 0.0405(4) 0.0441(4) -0.0025(3) 0.0062(3) -0.0045(3)
Ag7 0.0452(4) 0.0413(4) 0.0362(4) -0.0023(3) 0.0019(3) -0.0068(3)
Ag8 0.0696(5) 0.0362(4) 0.0780(6) -0.0107(4) -0.0264(4) 0.0029(4)
Ni1 0.0343(6) 0.0388(6) 0.0346(6) -0.0049(5) -0.0047(5) 0.0041(5)
Ni2 0.0375(6) 0.0340(6) 0.0338(6) -0.0062(5) 0.0053(5) -0.0097(5)
Ni3 0.0311(6) 0.0323(6) 0.0366(6) 0.0092(5) -0.0029(5) -0.0051(5)
Ni4 0.0335(6) 0.0363(6) 0.0240(5) 0.0042(4) 0.0000(4) -0.0024(5)
Ni5 0.0472(7) 0.0331(6) 0.0332(6) -0.0040(5) 0.0091(5) -0.0001(5)
Ni6 0.0378(6) 0.0288(6) 0.0264(6) -0.0032(4) 0.0005(5) -0.0010(5)
S1 0.0478(13) 0.0316(12) 0.0372(12) -0.0042(9) -0.0046(10) 0.0054(10)
S2 0.0320(11) 0.0299(11) 0.0352(12) -0.0034(9) -0.0036(9) 0.0004(9)
S3 0.0361(12) 0.0354(12) 0.0348(12) -0.0097(9) 0.0060(9) -0.0115(10)
S4 0.0368(12) 0.0318(11) 0.0336(12) -0.0058(9) 0.0031(9) -0.0044(10)
S5 0.0390(12) 0.0291(11) 0.0294(11) 0.0041(9) -0.0003(9) -0.0085(9)
S6 0.0339(12) 0.0356(12) 0.0411(13) 0.0057(10) -0.0025(9) -0.0070(10)
S7 0.0357(12) 0.0364(12) 0.0279(11) 0.0038(9) 0.0002(9) -0.0053(10)
S8 0.0334(11) 0.0364(11) 0.0283(11) 0.0069(9) -0.0010(9) -0.0023(9)
S9 0.0479(13) 0.0351(12) 0.0286(11) -0.0039(9) 0.0081(10) -0.0014(10)
S10 0.0687(16) 0.0313(12) 0.0306(12) 0.0008(9) 0.0087(11) 0.0002(11)
S11 0.0378(12) 0.0310(11) 0.0246(11) -0.0013(8) -0.0007(9) 0.0025(9)
S12 0.0472(13) 0.0270(11) 0.0255(11) -0.0005(8) 0.0030(9) -0.0063(10)
O1 0.056(6) 0.278(17) 0.097(8) -0.068(10) 0.006(6) 0.007(8)
O2 0.115(9) 0.228(14) 0.253(16) -0.160(13) -0.043(9) 0.109(10)
O3 0.060(5) 0.042(4) 0.131(7) -0.030(4) -0.026(5) 0.005(4)
O4 0.033(3) 0.065(4) 0.035(3) -0.012(3) -0.001(3) -0.012(3)
O5 0.058(4) 0.053(4) 0.059(4) -0.025(3) 0.012(3) -0.020(3)
O6 0.055(4) 0.062(4) 0.038(4) -0.022(3) -0.001(3) -0.029(3)
O7 0.046(5) 0.132(8) 0.170(10) 0.029(7) 0.003(6) 0.018(5)
O8 0.095(7) 0.122(9) 0.195(12) -0.037(8) 0.077(8) -0.011(6)
O9 0.034(4) 0.064(4) 0.060(4) 0.006(3) 0.004(3) -0.009(3)
O10 0.061(5) 0.058(5) 0.107(6) 0.053(4) -0.020(4) -0.023(4)
O11 0.131(9) 0.165(10) 0.094(8) 0.057(7) -0.072(7) -0.051(8)
O12 0.049(5) 0.065(5) 0.173(9) 0.020(5) -0.058(5) -0.002(4)
O13 0.065(5) 0.065(5) 0.069(5) 0.002(4) -0.026(4) 0.007(4)
O14 0.063(5) 0.087(5) 0.060(5) -0.001(4) -0.030(4) -0.012(4)
O15 0.052(4) 0.062(4) 0.042(4) 0.023(3) 0.019(3) 0.004(3)
O16 0.111(7) 0.135(8) 0.088(7) 0.034(6) -0.026(6) -0.090(7)
O17 0.074(5) 0.121(7) 0.038(4) -0.016(4) -0.011(4) 0.015(5)
O18 0.076(5) 0.077(5) 0.045(4) -0.012(4) 0.009(4) 0.019(4)
O19 0.262(15) 0.051(6) 0.090(8) -0.021(5) 0.038(8) 0.031(7)
O20 0.276(17) 0.096(8) 0.139(10) -0.003(8) -0.048(11) 0.085(10)
O21 0.049(4) 0.037(4) 0.070(5) 0.004(3) -0.006(4) 0.017(3)
O22 0.076(5) 0.038(4) 0.073(5) 0.006(4) -0.011(4) 0.004(4)
O23 0.148(8) 0.068(5) 0.045(5) -0.022(4) 0.037(5) -0.023(5)
O24 0.152(8) 0.076(6) 0.059(5) -0.008(4) 0.038(5) -0.038(6)
O26 0.051(4) 0.087(6) 0.067(5) 0.009(4) -0.009(4) -0.001(4)
O28 0.222(11) 0.045(5) 0.090(7) -0.007(4) -0.055(7) -0.010(6)
O29 0.034(3) 0.039(3) 0.054(4) 0.010(3) 0.000(3) -0.002(3)
O30 0.104(7) 0.081(6) 0.145(9) 0.025(6) 0.048(6) 0.062(5)
O31 0.035(4) 0.085(5) 0.049(4) 0.002(3) -0.009(3) -0.003(3)
N1 0.024(4) 0.083(6) 0.058(5) -0.025(5) -0.008(4) 0.022(4)
N2 0.037(4) 0.031(4) 0.048(5) -0.014(3) -0.005(3) -0.003(3)
N3 0.044(4) 0.044(4) 0.035(4) -0.013(3) 0.001(3) -0.003(4)
N4 0.042(4) 0.052(5) 0.049(5) -0.023(4) 0.015(4) -0.012(4)
N5 0.028(4) 0.066(5) 0.037(4) 0.018(4) -0.012(3) -0.013(4)
N6 0.038(5) 0.073(6) 0.090(7) 0.047(5) -0.028(4) -0.024(4)
N7 0.036(4) 0.065(5) 0.029(4) 0.008(4) -0.003(3) -0.015(4)
N8 0.035(4) 0.034(4) 0.056(5) 0.006(3) -0.005(4) 0.003(3)
N9 0.071(5) 0.026(4) 0.044(5) -0.016(3) 0.010(4) 0.005(4)
N10 0.065(5) 0.045(4) 0.036(4) -0.004(4) 0.012(4) 0.005(4)
N11 0.051(4) 0.029(4) 0.028(4) 0.001(3) 0.000(3) 0.006(3)
N12 0.064(5) 0.044(4) 0.029(4) 0.002(3) 0.011(4) -0.004(4)
C1 0.062(7) 0.048(6) 0.060(7) -0.010(5) -0.012(5) 0.026(5)
C2 0.055(6) 0.048(6) 0.036(5) -0.005(4) 0.002(4) 0.012(5)
C3 0.071(7) 0.044(6) 0.096(9) -0.012(6) 0.014(6) 0.011(5)
C4 0.073(8) 0.074(8) 0.053(7) 0.000(6) -0.017(6) -0.012(6)
C5 0.068(10) 0.124(13) 0.086(10) -0.064(10) -0.033(8) 0.050(9)
C6 0.034(5) 0.037(5) 0.040(5) 0.000(4) 0.002(4) 0.003(4)
C7 0.024(4) 0.024(4) 0.050(5) 0.000(4) -0.011(4) 0.009(3)
C8 0.045(5) 0.060(6) 0.027(5) -0.013(4) -0.003(4) 0.007(5)
C9 0.046(6) 0.063(7) 0.061(7) -0.025(5) -0.001(5) 0.008(5)
C10 0.035(5) 0.054(6) 0.049(6) -0.009(5) -0.007(4) 0.001(5)
C11 0.039(5) 0.038(5) 0.036(5) -0.006(4) 0.006(4) -0.015(4)
C12 0.035(5) 0.035(5) 0.037(5) -0.011(4) 0.010(4) -0.004(4)
C13 0.076(7) 0.027(5) 0.049(6) -0.009(4) 0.000(5) -0.008(5)
C14 0.051(6) 0.066(7) 0.048(6) -0.020(5) -0.002(5) -0.004(5)
C15 0.059(6) 0.026(5) 0.053(6) -0.003(4) -0.005(5) -0.008(5)
C16 0.046(6) 0.051(6) 0.068(7) 0.018(5) 0.019(5) 0.007(5)
C17 0.039(5) 0.043(5) 0.046(6) 0.000(4) 0.017(4) 0.006(4)
C18 0.047(6) 0.088(8) 0.037(5) -0.016(5) 0.005(4) 0.011(6)
C19 0.045(6) 0.061(7) 0.094(9) -0.003(6) -0.007(6) 0.013(5)
C21 0.028(4) 0.043(5) 0.041(5) 0.002(4) 0.007(4) -0.005(4)
C22 0.050(5) 0.033(5) 0.035(5) -0.002(4) -0.014(4) -0.007(4)
C23 0.053(7) 0.126(12) 0.133(12) 0.094(10) -0.036(7) -0.030(7)
C24 0.157(13) 0.068(8) 0.046(7) -0.008(6) 0.023(7) -0.055(8)
C25 0.064(7) 0.031(5) 0.047(6) 0.003(4) -0.006(5) -0.006(5)
C26 0.041(5) 0.035(5) 0.064(7) 0.008(4) -0.018(5) 0.002(4)
C27 0.056(6) 0.032(5) 0.045(6) 0.006(4) -0.007(5) -0.016(4)
C28 0.058(7) 0.120(11) 0.090(9) 0.033(8) -0.035(6) -0.057(7)
C29 0.182(15) 0.047(7) 0.073(9) 0.010(6) -0.068(9) -0.003(8)
C30 0.076(9) 0.045(6) 0.075(9) 0.022(6) -0.039(7) -0.009(6)
C31 0.041(5) 0.078(7) 0.021(5) 0.007(4) -0.005(4) 0.009(5)
C32 0.036(5) 0.032(5) 0.037(5) -0.001(4) -0.008(4) 0.005(4)
C33 0.071(7) 0.077(8) 0.053(7) -0.009(6) -0.024(6) -0.024(6)
C34 0.049(6) 0.071(7) 0.034(5) 0.020(5) -0.005(4) 0.014(5)
C35 0.038(5) 0.071(7) 0.035(5) -0.004(5) -0.012(4) 0.000(5)
C36 0.052(5) 0.041(5) 0.023(4) 0.019(4) 0.010(4) -0.006(4)
C37 0.029(4) 0.041(5) 0.039(5) 0.018(4) 0.004(4) -0.015(4)
C38 0.054(7) 0.062(7) 0.091(9) 0.019(6) 0.041(6) 0.010(5)
C39 0.039(6) 0.090(8) 0.050(6) 0.034(6) -0.007(5) -0.024(5)
C40 0.046(6) 0.053(6) 0.050(7) 0.011(5) 0.000(5) -0.011(5)
C41 0.056(6) 0.044(5) 0.021(4) -0.008(4) 0.005(4) -0.009(5)
C42 0.042(5) 0.039(5) 0.030(5) -0.009(4) 0.008(4) -0.001(4)
C43 0.067(7) 0.071(7) 0.034(5) -0.009(5) 0.008(5) -0.012(6)
C44 0.060(6) 0.061(6) 0.021(5) -0.004(4) 0.011(4) 0.002(5)
C45 0.056(6) 0.057(6) 0.037(6) -0.018(5) 0.001(5) 0.014(5)
C46 0.103(9) 0.032(6) 0.085(9) 0.001(5) 0.015(7) 0.031(6)
C47 0.216(16) 0.042(6) 0.033(6) 0.007(5) 0.032(8) 0.052(9)
C48 0.171(15) 0.034(6) 0.163(15) -0.022(8) 0.095(12) -0.051(8)
C49 0.169(16) 0.069(10) 0.112(14) 0.035(10) 0.034(12) 0.051(11)
C51 0.031(4) 0.033(4) 0.033(5) 0.000(4) -0.003(4) 0.005(4)
C52 0.037(5) 0.035(5) 0.028(4) 0.004(4) -0.004(4) -0.019(4)
C53 0.048(5) 0.033(5) 0.034(5) -0.002(4) -0.016(4) 0.025(4)
C54 0.060(6) 0.048(5) 0.032(5) 0.013(4) 0.007(4) -0.006(5)
C55 0.085(8) 0.025(5) 0.037(5) 0.004(4) -0.012(5) -0.013(5)
C56 0.077(7) 0.032(5) 0.031(5) 0.001(4) 0.018(5) -0.019(5)
C57 0.069(7) 0.043(6) 0.032(5) -0.008(4) -0.001(5) -0.009(5)
C58 0.097(9) 0.061(7) 0.048(6) 0.002(5) -0.020(6) 0.005(6)
C59 0.135(11) 0.042(6) 0.046(6) 0.007(5) 0.001(7) 0.019(7)
C60 0.092(9) 0.068(8) 0.054(7) 0.003(6) 0.017(6) -0.003(7)

loop_
_atom_type_symbol
_atom_type_description
_atom_type_scat_dispersion_real
_atom_type_scat_dispersion_imag
_atom_type_scat_source
C C 0.0033 0.0016 'International Tables Vol C Tables 4.2.6.8 and 6.1.1.4'
H H 0.0000 0.0000 'International Tables Vol C Tables 4.2.6.8 and 6.1.1.4'
N N 0.0061 0.0033 'International Tables Vol C Tables 4.2.6.8 and 6.1.1.4'
O O 0.0106 0.0060 'International Tables Vol C Tables 4.2.6.8 and 6.1.1.4'
S S 0.1246 0.1234 'International Tables Vol C Tables 4.2.6.8 and 6.1.1.4'
Ni Ni 0.3393 1.1124 'International Tables Vol C Tables 4.2.6.8 and 6.1.1.4'
Ag Ag -0.8971 1.1015 'International Tables Vol C Tables 4.2.6.8 and 6.1.1.4'
La La -0.2871 2.4523 'International Tables Vol C Tables 4.2.6.8 and 6.1.1.4'
Cl Cl 0.1484 0.1585 'International Tables Vol C Tables 4.2.6.8 and 6.1.1.4'

loop_
_geom_angle_atom_site_label_1
_geom_angle_atom_site_label_2
_geom_angle_atom_site_label_3
_geom_angle
_geom_angle_site_symmetry_1
_geom_angle_site_symmetry_3
O4 La1 O15 77.66(19) 3 .
O4 La1 O6 137.6(2) 3 5_546
O15 La1 O6 142.0(2) . 5_546
O4 La1 O28 144.0(2) 3 .
O15 La1 O28 85.5(3) . .
O6 La1 O28 71.0(2) 5_546 .
O4 La1 O31 75.0(2) 3 .
O15 La1 O31 70.3(2) . .
O6 La1 O31 124.1(2) 5_546 .
O28 La1 O31 69.4(3) . .
O4 La1 O29 84.49(18) 3 .
O15 La1 O29 138.16(19) . .
O6 La1 O29 71.80(18) 5_546 .
O28 La1 O29 87.5(3) . .
O31 La1 O29 68.63(19) . .
O4 La1 O30 129.8(3) 3 .
O15 La1 O30 70.5(2) . .
O6 La1 O30 73.7(2) 5_546 .
O28 La1 O30 71.0(3) . .
O31 La1 O30 125.4(3) . .
O29 La1 O30 143.7(2) . .
O4 La1 O25 79.3(3) 3 .
O15 La1 O25 96.8(3) . .
O6 La1 O25 80.8(3) 5_546 .
O28 La1 O25 134.7(3) . .
O31 La1 O25 153.1(3) . .
O29 La1 O25 116.7(3) . .
O30 La1 O25 67.4(3) . .
O4 La1 O26 68.4(2) 3 .
O15 La1 O26 136.1(2) . .
O6 La1 O26 69.9(2) 5_546 .
O28 La1 O26 137.9(3) . .
O31 La1 O26 123.2(2) . .
O29 La1 O26 66.1(2) . .
O30 La1 O26 111.4(3) . .
O25 La1 O26 51.0(3) . .
O4 La1 C61 71.0(3) 3 .
O15 La1 C61 120.0(4) . .
O6 La1 C61 73.5(3) 5_546 .
O28 La1 C61 143.8(4) . .
O31 La1 C61 140.4(3) . .
O29 La1 C61 88.3(3) . .
O30 La1 C61 92.4(4) . .
O25 La1 C61 28.7(4) . .
O26 La1 C61 22.3(3) . .
Ag4 Cl1 Ag7 108.66(7) . .
Ag4 Cl1 Ag5 109.69(7) . .
Ag7 Cl1 Ag5 110.22(7) . .
Ag4 Cl1 Ag2 109.58(7) . .
Ag7 Cl1 Ag2 108.41(7) . .
Ag5 Cl1 Ag2 110.25(7) . .
S6 Ag1 S10 118.11(8) . .
S6 Ag1 S1 119.01(7) . .
S10 Ag1 S1 114.60(8) . .
S1 Ag2 S8 126.54(7) . .
S1 Ag2 S9 115.44(7) . .
S8 Ag2 S9 117.47(7) . .
S1 Ag2 Cl1 92.80(7) . .
S8 Ag2 Cl1 95.77(7) . .
S9 Ag2 Cl1 88.34(6) . .
S1 Ag2 Ag3 90.72(5) . .
S8 Ag2 Ag3 49.82(5) . .
S9 Ag2 Ag3 141.89(6) . .
Cl1 Ag2 Ag3 61.84(4) . .
S2 Ag3 S8 127.48(7) . .
S2 Ag3 S11 116.82(7) . .
S8 Ag3 S11 114.19(7) . .
S2 Ag3 Ag2 87.68(5) . .
S8 Ag3 Ag2 49.93(5) . .
S11 Ag3 Ag2 128.37(5) . .
S12 Ag4 S6 120.07(7) . .
S12 Ag4 S2 123.63(7) . .
S6 Ag4 S2 115.48(7) . .
S12 Ag4 Cl1 94.35(7) . .
S6 Ag4 Cl1 91.55(7) . .
S2 Ag4 Cl1 92.97(6) . .
S10 Ag5 S5 122.83(8) . .
S10 Ag5 S3 123.47(7) . .
S5 Ag5 S3 113.21(7) . .
S10 Ag5 Cl1 93.98(7) . .
S5 Ag5 Cl1 92.08(6) . .
S3 Ag5 Cl1 90.70(7) . .
S3 Ag6 S9 120.35(7) . .
S3 Ag6 S7 121.95(7) . .
S9 Ag6 S7 117.32(7) . .
S3 Ag6 Ag7 86.24(5) . .
S9 Ag6 Ag7 131.24(6) . .
S7 Ag6 Ag7 49.54(5) . .
S4 Ag7 S11 119.68(7) . .
S4 Ag7 S7 123.37(7) . .
S11 Ag7 S7 116.58(7) . .
S4 Ag7 Cl1 93.24(6) . .
S11 Ag7 Cl1 88.72(6) . .
S7 Ag7 Cl1 93.94(7) . .
S4 Ag7 Ag6 90.95(5) . .
S11 Ag7 Ag6 137.22(5) . .
S7 Ag7 Ag6 48.54(5) . .
Cl1 Ag7 Ag6 58.32(4) . .
S5 Ag8 S12 121.57(7) . .
S5 Ag8 S4 116.32(7) . .
S12 Ag8 S4 113.63(7) . .
N2 Ni1 N1 90.0(3) . .
N2 Ni1 S1 175.3(2) . .
N1 Ni1 S1 87.7(2) . .
N2 Ni1 S2 87.8(2) . .
N1 Ni1 S2 176.5(2) . .
S1 Ni1 S2 94.67(9) . .
N3 Ni2 N4 90.6(3) . .
N3 Ni2 S4 171.2(2) . .
N4 Ni2 S4 88.3(2) . .
N3 Ni2 S3 87.5(2) . .
N4 Ni2 S3 172.8(3) . .
S4 Ni2 S3 94.61(8) . .
N6 Ni3 N5 89.5(3) . .
N6 Ni3 S5 176.6(3) . .
N5 Ni3 S5 87.7(2) . .
N6 Ni3 S6 88.0(2) . .
N5 Ni3 S6 176.9(2) . .
S5 Ni3 S6 94.81(9) . .
N7 Ni4 N8 89.1(3) . .
N7 Ni4 S7 87.5(2) . .
N8 Ni4 S7 174.1(2) . .
N7 Ni4 S8 174.7(2) . .
N8 Ni4 S8 87.9(2) . .
S7 Ni4 S8 95.75(8) . .
N10 Ni5 N9 88.8(3) . .
N10 Ni5 S10 88.9(2) . .
N9 Ni5 S10 171.2(2) . .
N10 Ni5 S9 172.5(2) . .
N9 Ni5 S9 88.6(2) . .
S10 Ni5 S9 94.66(9) . .
N11 Ni6 N12 88.0(3) . .
N11 Ni6 S11 88.8(2) . .
N12 Ni6 S11 175.7(2) . .
N11 Ni6 S12 172.0(2) . .
N12 Ni6 S12 88.5(2) . .
S11 Ni6 S12 95.08(8) . .
C2 S1 Ni1 99.9(3) . .
C2 S1 Ag2 110.8(3) . .
Ni1 S1 Ag2 120.25(9) . .
C2 S1 Ag1 113.3(3) . .
Ni1 S1 Ag1 118.34(10) . .
Ag2 S1 Ag1 95.00(8) . .
C7 S2 Ni1 101.2(3) . .
C7 S2 Ag3 112.5(2) . .
Ni1 S2 Ag3 119.86(10) . .
C7 S2 Ag4 113.4(3) . .
Ni1 S2 Ag4 123.62(9) . .
Ag3 S2 Ag4 86.76(7) . .
C12 S3 Ni2 100.8(3) . .
C12 S3 Ag6 110.4(3) . .
Ni2 S3 Ag6 122.13(10) . .
C12 S3 Ag5 114.1(3) . .
Ni2 S3 Ag5 124.60(9) . .
Ag6 S3 Ag5 84.99(7) . .
C17 S4 Ni2 100.1(3) . .
C17 S4 Ag7 112.9(3) . .
Ni2 S4 Ag7 118.74(9) . .
C17 S4 Ag8 110.9(3) . .
Ni2 S4 Ag8 120.76(10) . .
Ag7 S4 Ag8 94.08(7) . .
C22 S5 Ni3 100.8(3) . .
C22 S5 Ag8 112.1(3) . .
Ni3 S5 Ag8 119.36(9) . .
C22 S5 Ag5 110.5(3) . .
Ni3 S5 Ag5 118.81(9) . .
Ag8 S5 Ag5 95.77(7) . .
C27 S6 Ni3 101.6(3) . .
C27 S6 Ag1 110.0(3) . .
Ni3 S6 Ag1 121.93(10) . .
C27 S6 Ag4 108.3(3) . .
Ni3 S6 Ag4 121.44(10) . .
Ag1 S6 Ag4 93.17(7) . .
C32 S7 Ni4 102.1(3) . .
C32 S7 Ag6 113.1(3) . .
Ni4 S7 Ag6 127.54(10) . .
C32 S7 Ag7 112.2(3) . .
Ni4 S7 Ag7 119.55(9) . .
Ag6 S7 Ag7 81.93(6) . .
C37 S8 Ni4 101.3(3) . .
C37 S8 Ag3 115.9(3) . .
Ni4 S8 Ag3 122.84(9) . .
C37 S8 Ag2 111.1(3) . .
Ni4 S8 Ag2 125.55(9) . .
Ag3 S8 Ag2 80.25(6) . .
C42 S9 Ni5 100.2(3) . .
C42 S9 Ag6 110.3(3) . .
Ni5 S9 Ag6 120.52(10) . .
C42 S9 Ag2 111.4(3) . .
Ni5 S9 Ag2 125.83(10) . .
Ag6 S9 Ag2 88.62(7) . .
C47 S10 Ni5 100.2(3) . .
C47 S10 Ag5 111.0(5) . .
Ni5 S10 Ag5 116.32(11) . .
C47 S10 Ag1 113.2(5) . .
Ni5 S10 Ag1 125.97(11) . .
Ag5 S10 Ag1 90.29(7) . .
C52 S11 Ni6 98.9(3) . .
C52 S11 Ag3 111.6(3) . .
Ni6 S11 Ag3 126.99(9) . .
C52 S11 Ag7 110.6(2) . .
Ni6 S11 Ag7 117.21(9) . .
Ag3 S11 Ag7 91.73(7) . .
C57 S12 Ni6 99.4(3) . .
C57 S12 Ag4 111.7(3) . .
Ni6 S12 Ag4 118.87(9) . .
C57 S12 Ag8 113.7(3) . .
Ni6 S12 Ag8 123.53(10) . .
Ag4 S12 Ag8 90.38(7) . .
C10 O4 La1 138.0(6) . 4_454
C15 O6 La1 141.2(6) . 5_556
C40 O15 La1 146.0(6) . .
C61 O26 La1 96.0(10) . .
C1 N1 Ni1 116.3(6) . .
C6 N2 Ni1 113.8(5) . .
C11 N3 Ni2 113.6(5) . .
C16 N4 Ni2 113.6(5) . .
C21 N5 Ni3 117.2(5) . .
C26 N6 Ni3 115.5(6) . .
C31 N7 Ni4 116.1(5) . .
C36 N8 Ni4 117.7(5) . .
C41 N9 Ni5 114.3(5) . .
C46 N10 Ni5 113.6(5) . .
C51 N11 Ni6 114.3(5) . .
C56 N12 Ni6 116.6(5) . .
N1 C1 C2 110.1(7) . .
N1 C1 C5 109.2(9) . .
C2 C1 C5 108.3(8) . .
N1 C1 H1A 109.7 . .
C2 C1 H1A 109.7 . .
C5 C1 H1A 109.7 . .
C4 C2 C1 112.5(8) . .
C4 C2 C3 109.3(8) . .
C1 C2 C3 113.5(8) . .
C4 C2 S1 109.6(7) . .
C1 C2 S1 103.6(6) . .
C3 C2 S1 108.2(7) . .
C2 C3 H3A 109.5 . .
C2 C3 H3B 109.5 . .
H3A C3 H3B 109.5 . .
C2 C3 H3C 109.5 . .
H3A C3 H3C 109.5 . .
H3B C3 H3C 109.5 . .
C2 C4 H4A 109.5 . .
C2 C4 H4B 109.5 . .
H4A C4 H4B 109.5 . .
C2 C4 H4C 109.5 . .
H4A C4 H4C 109.5 . .
H4B C4 H4C 109.5 . .
O2 C5 O1 121.9(16) . .
O2 C5 C1 121.8(17) . .
O1 C5 C1 115.9(12) . .
N2 C6 C7 109.7(6) . .
N2 C6 C10 110.5(7) . .
C7 C6 C10 113.1(7) . .
N2 C6 H6A 107.8 . .
C7 C6 H6A 107.8 . .
C10 C6 H6A 107.8 . .
C9 C7 C8 109.8(7) . .
C9 C7 C6 114.4(7) . .
C8 C7 C6 111.4(7) . .
C9 C7 S2 107.6(6) . .
C8 C7 S2 109.4(6) . .
C6 C7 S2 104.0(5) . .
C7 C8 H8A 109.5 . .
C7 C8 H8B 109.5 . .
H8A C8 H8B 109.5 . .
C7 C8 H8C 109.5 . .
H8A C8 H8C 109.5 . .
H8B C8 H8C 109.5 . .
C7 C9 H9A 109.5 . .
C7 C9 H9B 109.5 . .
H9A C9 H9B 109.5 . .
C7 C9 H9C 109.5 . .
H9A C9 H9C 109.5 . .
H9B C9 H9C 109.5 . .
O3 C10 O4 126.8(9) . .
O3 C10 C6 117.4(8) . .
O4 C10 C6 115.7(8) . .
N3 C11 C12 112.2(7) . .
N3 C11 C15 111.3(7) . .
C12 C11 C15 110.7(7) . .
N3 C11 H11A 107.5 . .
C12 C11 H11A 107.5 . .
C15 C11 H11A 107.5 . .
C11 C12 C14 113.1(7) . .
C11 C12 C13 111.9(7) . .
C14 C12 C13 113.2(7) . .
C11 C12 S3 102.0(5) . .
C14 C12 S3 107.8(6) . .
C13 C12 S3 108.1(6) . .
C12 C13 H13A 109.5 . .
C12 C13 H13B 109.5 . .
H13A C13 H13B 109.5 . .
C12 C13 H13C 109.5 . .
H13A C13 H13C 109.5 . .
H13B C13 H13C 109.5 . .
C12 C14 H14A 109.5 . .
C12 C14 H14B 109.5 . .
H14A C14 H14B 109.5 . .
C12 C14 H14C 109.5 . .
H14A C14 H14C 109.5 . .
H14B C14 H14C 109.5 . .
O6 C15 O5 127.4(8) . .
O6 C15 C11 117.2(8) . .
O5 C15 C11 115.4(8) . .
C17 C16 N4 112.0(7) . .
C17 C16 C20 113.4(9) . .
N4 C16 C20 107.1(9) . .
C17 C16 H16A 108.1 . .
N4 C16 H16A 108.1 . .
C20 C16 H16A 108.1 . .
C16 C17 C18 114.6(8) . .
C16 C17 C19 111.9(8) . .
C18 C17 C19 111.4(8) . .
C16 C17 S4 103.0(6) . .
C18 C17 S4 108.7(6) . .
C19 C17 S4 106.5(6) . .
C17 C18 H18A 109.5 . .
C17 C18 H18B 109.5 . .
H18A C18 H18B 109.5 . .
C17 C18 H18C 109.5 . .
H18A C18 H18C 109.5 . .
H18B C18 H18C 109.5 . .
C17 C19 H19A 109.5 . .
C17 C19 H19B 109.5 . .
H19A C19 H19B 109.5 . .
C17 C19 H19C 109.5 . .
H19A C19 H19C 109.5 . .
H19B C19 H19C 109.5 . .
O7 C20 O8 130.7(16) . .
O7 C20 C16 115.7(13) . .
O8 C20 C16 113.3(13) . .
N5 C21 C22 109.8(7) . .
N5 C21 C25 110.4(7) . .
C22 C21 C25 112.2(7) . .
N5 C21 H21A 108.1 . .
C22 C21 H21A 108.1 . .
C25 C21 H21A 108.1 . .
C21 C22 C23 115.6(9) . .
C21 C22 C24 110.7(8) . .
C23 C22 C24 108.3(9) . .
C21 C22 S5 106.0(5) . .
C23 C22 S5 107.1(6) . .
C24 C22 S5 108.9(7) . .
C22 C23 H23A 109.5 . .
C22 C23 H23B 109.5 . .
H23A C23 H23B 109.5 . .
C22 C23 H23C 109.5 . .
H23A C23 H23C 109.5 . .
H23B C23 H23C 109.5 . .
C22 C24 H24A 109.5 . .
C22 C24 H24B 109.5 . .
H24A C24 H24B 109.5 . .
C22 C24 H24C 109.5 . .
H24A C24 H24C 109.5 . .
H24B C24 H24C 109.5 . .
O10 C25 O9 126.1(9) . .
O10 C25 C21 117.1(9) . .
O9 C25 C21 116.7(8) . .
N6 C26 C27 110.0(7) . .
N6 C26 C30 109.6(9) . .
C27 C26 C30 107.7(7) . .
N6 C26 H26A 109.8 . .
C27 C26 H26A 109.8 . .
C30 C26 H26A 109.8 . .
C28 C27 C29 112.6(9) . .
C28 C27 C26 115.1(9) . .
C29 C27 C26 110.9(8) . .
C28 C27 S6 108.4(7) . .
C29 C27 S6 106.6(7) . .
C26 C27 S6 102.3(5) . .
C27 C28 H28A 109.5 . .
C27 C28 H28B 109.5 . .
H28A C28 H28B 109.5 . .
C27 C28 H28C 109.5 . .
H28A C28 H28C 109.5 . .
H28B C28 H28C 109.5 . .
C27 C29 H29A 109.5 . .
C27 C29 H29B 109.5 . .
H29A C29 H29B 109.5 . .
C27 C29 H29C 109.5 . .
H29A C29 H29C 109.5 . .
H29B C29 H29C 109.5 . .
O11 C30 O12 121.8(11) . .
O11 C30 C26 118.4(11) . .
O12 C30 C26 119.7(12) . .
N7 C31 C32 111.3(7) . .
N7 C31 C35 107.4(8) . .
C32 C31 C35 110.9(7) . .
N7 C31 H31A 109.0 . .
C32 C31 H31A 109.0 . .
C35 C31 H31A 109.0 . .
C33 C32 C31 112.0(8) . .
C33 C32 C34 110.5(8) . .
C31 C32 C34 112.7(7) . .
C33 C32 S7 109.0(6) . .
C31 C32 S7 105.0(6) . .
C34 C32 S7 107.4(6) . .
C32 C33 H33A 109.5 . .
C32 C33 H33B 109.5 . .
H33A C33 H33B 109.5 . .
C32 C33 H33C 109.5 . .
H33A C33 H33C 109.5 . .
H33B C33 H33C 109.5 . .
C32 C34 H34A 109.5 . .
C32 C34 H34B 109.5 . .
H34A C34 H34B 109.5 . .
C32 C34 H34C 109.5 . .
H34A C34 H34C 109.5 . .
H34B C34 H34C 109.5 . .
O13 C35 O14 128.3(9) . .
O13 C35 C31 118.2(9) . .
O14 C35 C31 113.6(9) . .
N8 C36 C40 108.3(7) . .
N8 C36 C37 110.4(7) . .
C40 C36 C37 110.8(7) . .
N8 C36 H36A 109.1 . .
C40 C36 H36A 109.1 . .
C37 C36 H36A 109.1 . .
C38 C37 C39 115.6(8) . .
C38 C37 C36 109.1(7) . .
C39 C37 C36 111.0(8) . .
C38 C37 S8 109.5(6) . .
C39 C37 S8 107.6(6) . .
C36 C37 S8 103.2(5) . .
C37 C38 H38A 109.5 . .
C37 C38 H38B 109.5 . .
H38A C38 H38B 109.5 . .
C37 C38 H38C 109.5 . .
H38A C38 H38C 109.5 . .
H38B C38 H38C 109.5 . .
C37 C39 H39A 109.5 . .
C37 C39 H39B 109.5 . .
H39A C39 H39B 109.5 . .
C37 C39 H39C 109.5 . .
H39A C39 H39C 109.5 . .
H39B C39 H39C 109.5 . .
O15 C40 O16 126.3(9) . .
O15 C40 C36 117.6(8) . .
O16 C40 C36 116.0(9) . .
N9 C41 C45 110.1(7) . .
N9 C41 C42 110.7(7) . .
C45 C41 C42 113.5(7) . .
N9 C41 H41A 107.5 . .
C45 C41 H41A 107.5 . .
C42 C41 H41A 107.5 . .
C44 C42 C41 113.7(7) . .
C44 C42 C43 110.4(8) . .
C41 C42 C43 111.9(7) . .
C44 C42 S9 108.9(5) . .
C41 C42 S9 102.5(5) . .
C43 C42 S9 109.1(6) . .
C42 C43 H43A 109.5 . .
C42 C43 H43B 109.5 . .
H43A C43 H43B 109.5 . .
C42 C43 H43C 109.5 . .
H43A C43 H43C 109.5 . .
H43B C43 H43C 109.5 . .
C42 C44 H44A 109.5 . .
C42 C44 H44B 109.5 . .
H44A C44 H44B 109.5 . .
C42 C44 H44C 109.5 . .
H44A C44 H44C 109.5 . .
H44B C44 H44C 109.5 . .
O18 C45 O17 127.3(9) . .
O18 C45 C41 115.4(9) . .
O17 C45 C41 116.7(8) . .
N10 C46 C47 111.5(9) . .
N10 C46 C49 106.4(10) . .
C47 C46 C49 109.6(10) . .
N10 C46 H46A 109.8 . .
C47 C46 H46A 109.8 . .
C49 C46 H46A 109.8 . .
C50 C47 C46 115.8(13) . .
C50 C47 C48 109.5(12) . .
C46 C47 C48 112.7(10) . .
C50 C47 S10 109.0(9) . .
C46 C47 S10 102.6(8) . .
C48 C47 S10 106.6(9) . .
C47 C48 H48A 109.5 . .
C47 C48 H48B 109.5 . .
H48A C48 H48B 109.5 . .
C47 C48 H48C 109.5 . .
H48A C48 H48C 109.5 . .
H48B C48 H48C 109.5 . .
O19 C49 O20 126.8(14) . .
O19 C49 C46 119.1(14) . .
O20 C49 C46 113.7(16) . .
C47 C50 H50A 109.5 . .
C47 C50 H50B 109.5 . .
H50A C50 H50B 109.5 . .
C47 C50 H50C 109.5 . .
H50A C50 H50C 109.5 . .
H50B C50 H50C 109.5 . .
C52 C51 N11 109.6(6) . .
C52 C51 C55 114.2(7) . .
N11 C51 C55 109.6(7) . .
C52 C51 H51A 107.7 . .
N11 C51 H51A 107.7 . .
C55 C51 H51A 107.7 . .
C51 C52 C54 114.3(7) . .
C51 C52 C53 110.4(7) . .
C54 C52 C53 108.6(7) . .
C51 C52 S11 104.8(5) . .
C54 C52 S11 110.0(6) . .
C53 C52 S11 108.5(5) . .
C52 C53 H53A 109.5 . .
C52 C53 H53B 109.5 . .
H53A C53 H53B 109.5 . .
C52 C53 H53C 109.5 . .
H53A C53 H53C 109.5 . .
H53B C53 H53C 109.5 . .
C52 C54 H54A 109.5 . .
C52 C54 H54B 109.5 . .
H54A C54 H54B 109.5 . .
C52 C54 H54C 109.5 . .
H54A C54 H54C 109.5 . .
H54B C54 H54C 109.5 . .
O21 C55 O22 127.0(9) . .
O21 C55 C51 120.8(8) . .
O22 C55 C51 112.2(9) . .
N12 C56 C60 109.5(8) . .
N12 C56 C57 110.0(7) . .
C60 C56 C57 114.1(9) . .
N12 C56 H56A 107.7 . .
C60 C56 H56A 107.7 . .
C57 C56 H56A 107.7 . .
C58 C57 C56 110.5(8) . .
C58 C57 C59 112.3(9) . .
C56 C57 C59 111.5(8) . .
C58 C57 S12 109.3(7) . .
C56 C57 S12 105.7(6) . .
C59 C57 S12 107.3(6) . .
C57 C58 H58A 109.5 . .
C57 C58 H58B 109.5 . .
H58A C58 H58B 109.5 . .
C57 C58 H58C 109.5 . .
H58A C58 H58C 109.5 . .
H58B C58 H58C 109.5 . .
C57 C59 H59A 109.5 . .
C57 C59 H59B 109.5 . .
H59A C59 H59B 109.5 . .
C57 C59 H59C 109.5 . .
H59A C59 H59C 109.5 . .
H59B C59 H59C 109.5 . .
O24 C60 O23 123.8(11) . .
O24 C60 C56 116.9(10) . .
O23 C60 C56 119.1(10) . .
C61 O25 La1 92.4(9) . .
O26 C61 O25 120.6(15) . .
O26 C61 C62 120.5(15) . .
O25 C61 C62 118.9(15) . .
O26 C61 La1 61.7(9) . .
O25 C61 La1 58.9(8) . .
C62 C61 La1 177.2(12) . .
C61 C62 H62A 109.5 . .
C61 C62 H62B 109.5 . .
H62A C62 H62B 109.5 . .
C61 C62 H62C 109.5 . .
H62A C62 H62C 109.5 . .
H62B C62 H62C 109.5 . .

loop_
_geom_bond_atom_site_label_1
_geom_bond_atom_site_label_2
_geom_bond_distance
_geom_bond_site_symmetry_2
La1 O4 2.471(6) 3
La1 O15 2.484(6) .
La1 O6 2.486(6) 5_546
La1 O28 2.546(7) .
La1 O31 2.574(6) .
La1 O29 2.601(6) .
La1 O30 2.607(7) .
La1 O25 2.624(12) .
La1 O26 2.713(7) .
La1 C61 3.063(17) .
Cl1 Ag4 2.807(2) .
Cl1 Ag7 2.844(2) .
Cl1 Ag5 2.858(2) .
Cl1 Ag2 2.859(2) .
Ag1 S6 2.524(2) .
Ag1 S10 2.525(2) .
Ag1 S1 2.533(2) .
Ag2 S1 2.498(2) .
Ag2 S8 2.517(2) .
Ag2 S9 2.527(2) .
Ag2 Ag3 3.2416(10) .
Ag3 S2 2.492(2) .
Ag3 S8 2.513(2) .
Ag3 S11 2.525(2) .
Ag4 S12 2.506(2) .
Ag4 S6 2.534(2) .
Ag4 S2 2.544(2) .
Ag5 S10 2.498(2) .
Ag5 S5 2.520(2) .
Ag5 S3 2.543(2) .
Ag6 S3 2.486(2) .
Ag6 S9 2.492(2) .
Ag6 S7 2.504(2) .
Ag6 Ag7 3.3079(10) .
Ag7 S4 2.516(2) .
Ag7 S11 2.529(2) .
Ag7 S7 2.542(2) .
Ag8 S5 2.496(2) .
Ag8 S12 2.510(2) .
Ag8 S4 2.522(2) .
Ni1 N2 1.937(6) .
Ni1 N1 1.940(7) .
Ni1 S1 2.163(2) .
Ni1 S2 2.165(2) .
Ni2 N3 1.939(7) .
Ni2 N4 1.938(7) .
Ni2 S4 2.169(2) .
Ni2 S3 2.170(2) .
Ni3 N6 1.918(7) .
Ni3 N5 1.927(7) .
Ni3 S5 2.161(2) .
Ni3 S6 2.164(2) .
Ni4 N7 1.919(7) .
Ni4 N8 1.922(7) .
Ni4 S7 2.156(2) .
Ni4 S8 2.171(2) .
Ni5 N10 1.914(7) .
Ni5 N9 1.944(7) .
Ni5 S10 2.156(2) .
Ni5 S9 2.164(2) .
Ni6 N11 1.913(6) .
Ni6 N12 1.935(7) .
Ni6 S11 2.162(2) .
Ni6 S12 2.163(2) .
S1 C2 1.865(9) .
S2 C7 1.854(8) .
S3 C12 1.855(8) .
S4 C17 1.857(8) .
S5 C22 1.847(9) .
S6 C27 1.860(9) .
S7 C32 1.856(8) .
S8 C37 1.841(7) .
S9 C42 1.864(8) .
S10 C47 1.837(10) .
S11 C52 1.846(8) .
S12 C57 1.841(9) .
O1 C5 1.212(19) .
O2 C5 1.169(16) .
O3 C10 1.234(11) .
O4 C10 1.256(10) .
O4 La1 2.471(5) 4_454
O5 C15 1.256(11) .
O6 C15 1.228(11) .
O6 La1 2.486(6) 5_556
O7 C20 1.270(16) .
O8 C20 1.309(17) .
O9 C25 1.258(11) .
O10 C25 1.225(11) .
O11 C30 1.216(15) .
O12 C30 1.216(13) .
O13 C35 1.223(11) .
O14 C35 1.254(11) .
O15 C40 1.219(11) .
O16 C40 1.224(11) .
O17 C45 1.246(11) .
O18 C45 1.246(11) .
O19 C49 1.25(2) .
O20 C49 1.279(18) .
O21 C55 1.199(12) .
O22 C55 1.257(11) .
O23 C60 1.286(13) .
O24 C60 1.262(12) .
O26 C61 1.167(17) .
N1 C1 1.454(11) .
N2 C6 1.474(10) .
N3 C11 1.429(10) .
N4 C16 1.504(12) .
N5 C21 1.491(10) .
N6 C26 1.502(11) .
N7 C31 1.478(11) .
N8 C36 1.494(11) .
N9 C41 1.482(11) .
N10 C46 1.487(13) .
N11 C51 1.499(10) .
N12 C56 1.497(10) .
C1 C2 1.529(13) .
C1 C5 1.553(17) .
C1 H1A 0.9800 .
C2 C4 1.501(13) .
C2 C3 1.541(13) .
C3 H3A 0.9600 .
C3 H3B 0.9600 .
C3 H3C 0.9600 .
C4 H4A 0.9600 .
C4 H4B 0.9600 .
C4 H4C 0.9600 .
C6 C7 1.533(11) .
C6 C10 1.555(12) .
C6 H6A 0.9800 .
C7 C9 1.502(11) .
C7 C8 1.517(11) .
C8 H8A 0.9600 .
C8 H8B 0.9600 .
C8 H8C 0.9600 .
C9 H9A 0.9600 .
C9 H9B 0.9600 .
C9 H9C 0.9600 .
C11 C12 1.521(12) .
C11 C15 1.604(11) .
C11 H11A 0.9800 .
C12 C14 1.521(11) .
C12 C13 1.529(11) .
C13 H13A 0.9600 .
C13 H13B 0.9600 .
C13 H13C 0.9600 .
C14 H14A 0.9600 .
C14 H14B 0.9600 .
C14 H14C 0.9600 .
C16 C17 1.486(12) .
C16 C20 1.561(17) .
C16 H16A 0.9800 .
C17 C18 1.491(12) .
C17 C19 1.516(13) .
C18 H18A 0.9600 .
C18 H18B 0.9600 .
C18 H18C 0.9600 .
C19 H19A 0.9600 .
C19 H19B 0.9600 .
C19 H19C 0.9600 .
C21 C22 1.513(11) .
C21 C25 1.545(11) .
C21 H21A 0.9800 .
C22 C23 1.516(13) .
C22 C24 1.519(13) .
C23 H23A 0.9600 .
C23 H23B 0.9600 .
C23 H23C 0.9600 .
C24 H24A 0.9600 .
C24 H24B 0.9600 .
C24 H24C 0.9600 .
C26 C27 1.550(11) .
C26 C30 1.556(13) .
C26 H26A 0.9800 .
C27 C28 1.496(13) .
C27 C29 1.540(15) .
C28 H28A 0.9600 .
C28 H28B 0.9600 .
C28 H28C 0.9600 .
C29 H29A 0.9600 .
C29 H29B 0.9600 .
C29 H29C 0.9600 .
C31 C32 1.511(12) .
C31 C35 1.597(12) .
C31 H31A 0.9800 .
C32 C33 1.508(12) .
C32 C34 1.546(12) .
C33 H33A 0.9600 .
C33 H33B 0.9600 .
C33 H33C 0.9600 .
C34 H34A 0.9600 .
C34 H34B 0.9600 .
C34 H34C 0.9600 .
C36 C40 1.578(11) .
C36 C37 1.583(11) .
C36 H36A 0.9800 .
C37 C38 1.498(13) .
C37 C39 1.499(12) .
C38 H38A 0.9600 .
C38 H38B 0.9600 .
C38 H38C 0.9600 .
C39 H39A 0.9600 .
C39 H39B 0.9600 .
C39 H39C 0.9600 .
C41 C45 1.525(11) .
C41 C42 1.542(11) .
C41 H41A 0.9800 .
C42 C44 1.493(12) .
C42 C43 1.547(12) .
C43 H43A 0.9600 .
C43 H43B 0.9600 .
C43 H43C 0.9600 .
C44 H44A 0.9600 .
C44 H44B 0.9600 .
C44 H44C 0.9600 .
C46 C47 1.519(16) .
C46 C49 1.602(16) .
C46 H46A 0.9800 .
C47 C50 1.498(19) .
C47 C48 1.60(2) .
C48 H48A 0.9600 .
C48 H48B 0.9600 .
C48 H48C 0.9600 .
C50 H50A 0.9600 .
C50 H50B 0.9600 .
C50 H50C 0.9600 .
C51 C52 1.487(11) .
C51 C55 1.573(12) .
C51 H51A 0.9800 .
C52 C54 1.492(11) .
C52 C53 1.518(10) .
C53 H53A 0.9600 .
C53 H53B 0.9600 .
C53 H53C 0.9600 .
C54 H54A 0.9600 .
C54 H54B 0.9600 .
C54 H54C 0.9600 .
C56 C60 1.500(14) .
C56 C57 1.523(13) .
C56 H56A 0.9800 .
C57 C58 1.482(13) .
C57 C59 1.525(13) .
C58 H58A 0.9600 .
C58 H58B 0.9600 .
C58 H58C 0.9600 .
C59 H59A 0.9600 .
C59 H59B 0.9600 .
C59 H59C 0.9600 .
O25 C61 1.475(18) .
C61 C62 1.68(2) .
C62 H62A 0.9600 .
C62 H62B 0.9600 .
C62 H62C 0.9600 .
